data_9009586
loop_
_publ_author_name
'Sartori, F.'

_publ_section_title
;
 The crystal structure of a 1M lepidolite
;
_journal_name_full 'Tschermaks Mineralogische und Petrographische Mitteilungen'
_journal_page_first 65
_journal_page_last 75
_journal_paper_doi 10.1007/BF01081870
_journal_volume 23
_journal_year 1976
_chemical_compound_source 'Elba, Tuscany, Italy'
_chemical_formula_sum 'Al2.07 Ca0.01 F1.53 H0.47 K0.88 Li1.57 Na0.06 O10.47 Rb0.05 Si3.36'
_chemical_name_mineral 'Lepidolite 1M'
_space_group_IT_number 12
_symmetry_space_group_name_Hall '-C 2y'
_symmetry_space_group_name_H-M 'C 1 2/m 1'
_cell_angle_alpha 90
_cell_angle_beta 99.38
_cell_angle_gamma 90
_cell_formula_units_Z 2
_cell_length_a 5.20
_cell_length_b 9.01
_cell_length_c 10.09
_cell_volume 466.416
_database_code_amcsd 0015659
_exptl_crystal_density_diffrn 2.838
_cod_original_formula_sum '(K.88 Na.06 Rb.05 Ca.01) Li1.57 Al2.07 Si3.36 O10.47 (F1.53 H.47)'
_cod_database_code 9009586

loop_
_space_group_symop_operation_xyz
x,y,z
1/2+x,1/2+y,z
x,-y,z
1/2+x,1/2-y,z
-x,y,-z
1/2-x,1/2+y,-z
-x,-y,-z
1/2-x,1/2-y,-z

loop_
_atom_site_label
_atom_site_fract_x
_atom_site_fract_y
_atom_site_fract_z
_atom_site_occupancy
_atom_site_U_iso_or_equiv
_atom_site_type_symbol
_atom_site_attached_hydrogens
K 0.00000 0.50000 0.00000 0.88000 0.02128 K 0
Na 0.00000 0.50000 0.00000 0.06000 0.02128 Na 0
Rb 0.00000 0.50000 0.00000 0.05000 0.02128 Rb 0
Ca 0.00000 0.50000 0.00000 0.01000 0.02128 Ca 0
LiM2 0.00000 0.00000 0.50000 0.97000 0.01406 Li 0
AlM2 0.00000 0.00000 0.50000 0.03000 0.01406 Al 0
LiM1 0.00000 0.32830 0.50000 0.30000 0.01216 Li 0
AlM1 0.00000 0.32830 0.50000 0.70000 0.01216 Al 0
AlT 0.08100 0.16850 0.23200 0.16000 0.01089 Al 0
SiT 0.08100 0.16850 0.23200 0.84000 0.01089 Si 0
O1 0.02140 0.00000 0.17420 1.00000 0.01976 O 0
O2 0.32510 0.23100 0.16800 1.00000 0.02001 O 0
O3 0.14210 0.17680 0.39410 1.00000 0.01748 O 0
F4 0.11070 0.50000 0.40150 0.76500 0.02938 F 0
O-H4 0.11070 0.50000 0.40150 0.23500 0.02938 O 1

loop_
_cod_changelog_entry_id
_cod_changelog_entry_author
_cod_changelog_entry_date
_cod_changelog_entry_text
1
;cod-tools version 3.8.0
Id: cif_guess_AMCSD_atom_types 9574 2023-05-10 09:00:05Z saulius
;
2023-05-10T18:51:58+03:00
;Derived atom types and hydrogen counts
from atom names that follow the AMCSD naming convention
(Wat == water, O-H == hydroxyl).
;

loop_
_cod_related_entry_id
_cod_related_entry_database
_cod_related_entry_code
1 AMCSD 0015659
